data_4070189
loop_
_publ_author_name
'Conde, Ana'
'Fandos, Rosa'
'Otero, Antonio'
'Rodr\'iguez, Ana'

_publ_section_title
;
 Synthesis and Reactivity of Tantalum Complexes Supported by the Pincer
 Ligand 2,6-Pyridinedicarboxylate. Preparation of an Unprecedented
 Water-Soluble Iminoacyl Complex
;
_journal_issue 18
_journal_name_full Organometallics
_journal_page_first 5505
_journal_paper_doi 10.1021/om900643c
_journal_volume 28
_journal_year 2009
_chemical_formula_sum 'C19 H21 F3 N O8 S Ta'
_chemical_formula_weight 661.38
_chemical_name_systematic
;
 ?
;
_space_group_IT_number 2
_symmetry_cell_setting triclinic
_symmetry_space_group_name_Hall '-P 1'
_symmetry_space_group_name_H-M 'P -1'
_atom_sites_solution_hydrogens geom
_atom_sites_solution_primary direct
_atom_sites_solution_secondary difmap
_audit_creation_method SHELXL-97
_cell_angle_alpha 75.0910(15)
_cell_angle_beta 82.8610(13)
_cell_angle_gamma 86.6080(14)
_cell_formula_units_Z 2
_cell_length_a 9.8480(9)
_cell_length_b 9.9020(9)
_cell_length_c 11.6130(11)
_cell_measurement_reflns_used 2252
_cell_measurement_temperature 180(2)
_cell_measurement_theta_max 25.177
_cell_measurement_theta_min 2.612
_cell_volume 1085.40(17)
_computing_cell_refinement 'Bruker SAINT'
_computing_data_collection 'Bruker APEX'
_computing_data_reduction 'Bruker SAINT, SADABS, XPREP'
_computing_molecular_graphics 'Bruker SHELXTL'
_computing_publication_material 'Bruker SHELXTL'
_computing_structure_refinement 'SHELXL-97 (Sheldrick, 1997)'
_computing_structure_solution 'SHELXS-97 (Sheldrick, 1990)'
_diffrn_ambient_temperature 180(2)
_diffrn_measured_fraction_theta_full 0.970
_diffrn_measured_fraction_theta_max 0.970
_diffrn_measurement_device_type 'CCD area detector'
_diffrn_measurement_method 'omega scans'
_diffrn_radiation_monochromator graphite
_diffrn_radiation_source 'fine-focus sealed tube'
_diffrn_radiation_type MoK\a
_diffrn_radiation_wavelength 0.71073
_diffrn_reflns_av_R_equivalents 0.0293
_diffrn_reflns_av_sigmaI/netI 0.0508
_diffrn_reflns_limit_h_max 11
_diffrn_reflns_limit_h_min -11
_diffrn_reflns_limit_k_max 11
_diffrn_reflns_limit_k_min -10
_diffrn_reflns_limit_l_max 13
_diffrn_reflns_limit_l_min -12
_diffrn_reflns_number 5786
_diffrn_reflns_theta_full 25.00
_diffrn_reflns_theta_max 25.00
_diffrn_reflns_theta_min 2.61
_exptl_absorpt_coefficient_mu 5.233
_exptl_absorpt_correction_T_max 0.6796
_exptl_absorpt_correction_T_min 0.3220
_exptl_absorpt_correction_type multi-scan
_exptl_absorpt_process_details SADABS
_exptl_crystal_colour yellow
_exptl_crystal_density_diffrn 2.024
_exptl_crystal_density_method 'not measured'
_exptl_crystal_description irregular
_exptl_crystal_F_000 644
_exptl_crystal_size_max 0.28
_exptl_crystal_size_mid 0.17
_exptl_crystal_size_min 0.08
_refine_diff_density_max 1.218
_refine_diff_density_min -1.591
_refine_diff_density_rms 0.153
_refine_ls_extinction_method none
_refine_ls_goodness_of_fit_ref 1.032
_refine_ls_hydrogen_treatment constr
_refine_ls_matrix_type full
_refine_ls_number_parameters 304
_refine_ls_number_reflns 3707
_refine_ls_number_restraints 0
_refine_ls_restrained_S_all 1.032
_refine_ls_R_factor_all 0.0380
_refine_ls_R_factor_gt 0.0332
_refine_ls_shift/su_max 0.020
_refine_ls_shift/su_mean 0.000
_refine_ls_structure_factor_coef Fsqd
_refine_ls_weighting_details 'calc w=1/[\s^2^(Fo^2^)+(0.0449P)^2^+0.0000P] where P=(Fo^2^+2Fc^2^)/3'
_refine_ls_weighting_scheme calc
_refine_ls_wR_factor_gt 0.0777
_refine_ls_wR_factor_ref 0.0808
_reflns_number_gt 3345
_reflns_number_total 3707
_reflns_threshold_expression >2sigma(I)
_cod_data_source_file om900643c_si_001.cif
_cod_data_source_block 3
_cod_original_sg_symbol_H-M P-1
_cod_database_code 4070189

loop_
_symmetry_equiv_pos_as_xyz
'x, y, z'
'-x, -y, -z'

loop_
_atom_site_label
_atom_site_type_symbol
_atom_site_fract_x
_atom_site_fract_y
_atom_site_fract_z
_atom_site_U_iso_or_equiv
_atom_site_adp_type
_atom_site_occupancy
_atom_site_symmetry_multiplicity
_atom_site_calc_flag
_atom_site_refinement_flags
C1 C 0.0863(6) 0.1998(6) 0.9583(6) 0.0288(14) Uani 1 1 d .
C2 C 0.0266(6) 0.3311(6) 0.8816(5) 0.0226(13) Uani 1 1 d .
C3 C -0.0697(6) 0.4250(7) 0.9162(6) 0.0263(14) Uani 1 1 d .
H3 H -0.1125 0.4079 0.9964 0.032 Uiso 1 1 calc R
C4 C -0.1017(6) 0.5446(6) 0.8304(6) 0.0256(14) Uani 1 1 d .
H4 H -0.1681 0.6101 0.8517 0.031 Uiso 1 1 calc R
C5 C -0.0387(6) 0.5694(6) 0.7152(6) 0.0279(14) Uani 1 1 d .
H5 H -0.0595 0.6525 0.6571 0.034 Uiso 1 1 calc R
C6 C 0.0559(5) 0.4715(6) 0.6848(5) 0.0211(13) Uani 1 1 d .
C7 C 0.1411(6) 0.4779(6) 0.5676(5) 0.0208(13) Uani 1 1 d .
C8 C 0.3286(6) 0.0854(6) 0.5599(5) 0.0257(14) Uani 1 1 d .
C9 C 0.4350(6) 0.1372(6) 0.6106(5) 0.0241(13) Uani 1 1 d .
C10 C 0.4342(6) 0.0599(6) 0.7318(6) 0.0276(14) Uani 1 1 d .
C11 C 0.3292(7) -0.0396(6) 0.7557(6) 0.0307(15) Uani 1 1 d .
C12 C 0.2658(6) -0.0247(6) 0.6493(6) 0.0264(14) Uani 1 1 d .
C13 C 0.2988(8) 0.1342(7) 0.4333(6) 0.0378(17) Uani 1 1 d .
H13A H 0.3645 0.0898 0.3827 0.057 Uiso 1 1 calc R
H13B H 0.3067 0.2359 0.4064 0.057 Uiso 1 1 calc R
H13C H 0.2057 0.1089 0.4272 0.057 Uiso 1 1 calc R
C14 C 0.5317(7) 0.2500(7) 0.5428(7) 0.0378(17) Uani 1 1 d .
H14A H 0.5968 0.2641 0.5958 0.057 Uiso 1 1 calc R
H14B H 0.4797 0.3373 0.5148 0.057 Uiso 1 1 calc R
H14C H 0.5818 0.2222 0.4738 0.057 Uiso 1 1 calc R
C15 C 0.5313(7) 0.0688(7) 0.8176(6) 0.0387(17) Uani 1 1 d .
H15A H 0.4798 0.0797 0.8927 0.058 Uiso 1 1 calc R
H15B H 0.5895 0.1495 0.7830 0.058 Uiso 1 1 calc R
H15C H 0.5886 -0.0168 0.8338 0.058 Uiso 1 1 calc R
C16 C 0.2976(8) -0.1469(7) 0.8723(6) 0.0414(18) Uani 1 1 d .
H16A H 0.3534 -0.2320 0.8711 0.062 Uiso 1 1 calc R
H16B H 0.2004 -0.1689 0.8834 0.062 Uiso 1 1 calc R
H16C H 0.3185 -0.1099 0.9385 0.062 Uiso 1 1 calc R
C17 C 0.1545(7) -0.1130(7) 0.6359(7) 0.0416(18) Uani 1 1 d .
H17A H 0.1135 -0.0688 0.5622 0.062 Uiso 1 1 calc R
H17B H 0.0843 -0.1226 0.7050 0.062 Uiso 1 1 calc R
H17C H 0.1924 -0.2056 0.6318 0.062 Uiso 1 1 calc R
C18 C 0.5418(6) 0.4689(7) 0.8144(6) 0.0308(15) Uani 1 1 d .
C19 C -0.0944(6) 0.1385(7) 0.7256(7) 0.0387(17) Uani 1 1 d .
H19A H -0.1146 0.0777 0.8064 0.058 Uiso 1 1 calc R
H19B H -0.1433 0.1063 0.6694 0.058 Uiso 1 1 calc R
H19C H -0.1241 0.2347 0.7255 0.058 Uiso 1 1 calc R
N1 N 0.0844(4) 0.3555(5) 0.7694(4) 0.0179(10) Uani 1 1 d .
O1 O 0.1731(4) 0.1314(4) 0.8969(4) 0.0266(10) Uani 1 1 d .
O2 O 0.0576(5) 0.1646(5) 1.0664(4) 0.0440(13) Uani 1 1 d .
O3 O 0.2167(4) 0.3624(4) 0.5686(3) 0.0223(9) Uani 1 1 d .
O4 O 0.1399(4) 0.5778(4) 0.4831(4) 0.0287(10) Uani 1 1 d .
O5 O 0.0472(5) 0.1337(4) 0.6901(4) 0.0335(11) Uani 1 1 d .
O11 O 0.3621(4) 0.3223(4) 0.7635(4) 0.0236(9) Uani 1 1 d .
O12 O 0.3211(5) 0.5736(5) 0.7243(6) 0.0539(16) Uani 1 1 d .
O13 O 0.3003(5) 0.4289(7) 0.9285(5) 0.0567(16) Uani 1 1 d .
F1 F 0.5935(4) 0.3648(5) 0.8927(4) 0.0598(13) Uani 1 1 d .
F2 F 0.6117(4) 0.4758(5) 0.7088(4) 0.0532(12) Uani 1 1 d .
F3 F 0.5600(4) 0.5869(5) 0.8439(4) 0.0507(12) Uani 1 1 d .
S1 S 0.36053(15) 0.44928(17) 0.80975(16) 0.0293(4) Uani 1 1 d .
Ta1 Ta 0.21845(2) 0.19546(2) 0.71449(2) 0.01856(10) Uani 1 1 d .

loop_
_atom_site_aniso_label
_atom_site_aniso_U_11
_atom_site_aniso_U_22
_atom_site_aniso_U_33
_atom_site_aniso_U_23
_atom_site_aniso_U_13
_atom_site_aniso_U_12
C1 0.028(3) 0.026(3) 0.028(4) -0.008(3) 0.011(3) 0.000(3)
C2 0.015(3) 0.028(3) 0.023(3) -0.006(3) 0.007(2) -0.004(2)
C3 0.019(3) 0.035(3) 0.028(3) -0.017(3) 0.006(3) -0.001(3)
C4 0.013(3) 0.029(3) 0.038(4) -0.017(3) 0.003(3) 0.002(2)
C5 0.016(3) 0.022(3) 0.048(4) -0.013(3) -0.009(3) 0.002(2)
C6 0.011(3) 0.022(3) 0.030(3) -0.005(3) -0.003(2) -0.005(2)
C7 0.018(3) 0.021(3) 0.023(3) -0.004(3) -0.004(2) 0.002(2)
C8 0.030(3) 0.020(3) 0.026(3) -0.008(3) 0.002(3) 0.009(3)
C9 0.015(3) 0.024(3) 0.030(4) -0.010(3) 0.009(2) 0.007(2)
C10 0.022(3) 0.026(3) 0.031(4) -0.007(3) 0.003(3) 0.014(3)
C11 0.032(4) 0.016(3) 0.038(4) -0.004(3) 0.005(3) 0.011(3)
C12 0.023(3) 0.020(3) 0.037(4) -0.012(3) -0.002(3) 0.006(2)
C13 0.051(4) 0.034(4) 0.030(4) -0.016(3) -0.003(3) 0.017(3)
C14 0.027(4) 0.031(4) 0.047(4) -0.005(3) 0.015(3) 0.004(3)
C15 0.032(4) 0.041(4) 0.042(4) -0.010(3) -0.011(3) 0.017(3)
C16 0.052(5) 0.023(3) 0.039(4) 0.004(3) 0.006(3) 0.008(3)
C17 0.041(4) 0.033(4) 0.056(5) -0.024(4) 0.003(4) -0.001(3)
C18 0.018(3) 0.039(4) 0.034(4) -0.008(3) -0.002(3) 0.000(3)
C19 0.020(3) 0.038(4) 0.055(5) -0.007(3) -0.001(3) -0.003(3)
N1 0.013(2) 0.019(2) 0.021(3) -0.003(2) -0.0001(19) -0.0023(19)
O1 0.029(2) 0.022(2) 0.020(2) 0.0031(17) 0.0089(18) 0.0056(18)
O2 0.054(3) 0.044(3) 0.023(3) 0.000(2) 0.015(2) 0.009(2)
O3 0.022(2) 0.020(2) 0.021(2) -0.0011(17) 0.0013(17) 0.0041(17)
O4 0.032(2) 0.027(2) 0.024(2) -0.0021(19) -0.0002(19) 0.0026(19)
O5 0.034(3) 0.024(2) 0.042(3) -0.012(2) 0.007(2) -0.0001(19)
O11 0.018(2) 0.027(2) 0.025(2) -0.0070(18) 0.0003(17) 0.0023(17)
O12 0.045(3) 0.023(2) 0.095(5) -0.006(3) -0.034(3) 0.008(2)
O13 0.036(3) 0.094(5) 0.052(4) -0.049(3) 0.021(3) -0.024(3)
F1 0.040(3) 0.056(3) 0.078(3) 0.003(2) -0.031(2) 0.001(2)
F2 0.032(2) 0.081(3) 0.049(3) -0.026(2) 0.014(2) -0.016(2)
F3 0.031(2) 0.057(3) 0.078(3) -0.038(2) -0.008(2) -0.010(2)
S1 0.0161(7) 0.0363(9) 0.0413(10) -0.0216(8) -0.0019(7) 0.0017(7)
Ta1 0.01661(14) 0.01664(14) 0.02009(15) -0.00415(10) 0.00466(9) 0.00216(9)

loop_
_atom_type_symbol
_atom_type_description
_atom_type_scat_dispersion_real
_atom_type_scat_dispersion_imag
_atom_type_scat_source
C C 0.0033 0.0016 'International Tables Vol C Tables 4.2.6.8 and 6.1.1.4'
H H 0.0000 0.0000 'International Tables Vol C Tables 4.2.6.8 and 6.1.1.4'
N N 0.0061 0.0033 'International Tables Vol C Tables 4.2.6.8 and 6.1.1.4'
O O 0.0106 0.0060 'International Tables Vol C Tables 4.2.6.8 and 6.1.1.4'
F F 0.0171 0.0103 'International Tables Vol C Tables 4.2.6.8 and 6.1.1.4'
S S 0.1246 0.1234 'International Tables Vol C Tables 4.2.6.8 and 6.1.1.4'
Ta Ta -0.7052 6.5227 'International Tables Vol C Tables 4.2.6.8 and 6.1.1.4'

loop_
_geom_angle_atom_site_label_1
_geom_angle_atom_site_label_2
_geom_angle_atom_site_label_3
_geom_angle
O2 C1 O1 124.5(6)
O2 C1 C2 122.2(5)
O1 C1 C2 113.3(5)
N1 C2 C3 120.4(5)
N1 C2 C1 111.1(5)
C3 C2 C1 128.5(6)
C2 C3 C4 118.0(6)
C5 C4 C3 120.8(5)
C4 C5 C6 119.0(6)
N1 C6 C5 119.2(6)
N1 C6 C7 112.1(5)
C5 C6 C7 128.7(5)
O4 C7 O3 124.7(6)
O4 C7 C6 122.8(5)
O3 C7 C6 112.5(5)
C12 C8 C9 107.8(5)
C12 C8 C13 126.8(6)
C9 C8 C13 125.3(6)
C12 C8 Ta1 75.1(3)
C9 C8 Ta1 72.3(3)
C13 C8 Ta1 121.6(4)
C10 C9 C8 108.0(5)
C10 C9 C14 127.1(6)
C8 C9 C14 124.9(6)
C10 C9 Ta1 73.7(3)
C8 C9 Ta1 73.3(3)
C14 C9 Ta1 120.6(4)
C9 C10 C11 107.5(6)
C9 C10 C15 127.7(6)
C11 C10 C15 124.6(6)
C9 C10 Ta1 72.5(3)
C11 C10 Ta1 74.0(3)
C15 C10 Ta1 123.3(4)
C12 C11 C10 108.6(6)
C12 C11 C16 126.4(6)
C10 C11 C16 125.0(6)
C12 C11 Ta1 74.0(3)
C10 C11 Ta1 72.4(3)
C16 C11 Ta1 122.3(4)
C8 C12 C11 108.1(6)
C8 C12 C17 126.6(6)
C11 C12 C17 125.3(6)
C8 C12 Ta1 71.7(3)
C11 C12 Ta1 72.6(3)
C17 C12 Ta1 122.3(4)
F1 C18 F2 108.0(5)
F1 C18 F3 108.5(5)
F2 C18 F3 107.6(6)
F1 C18 S1 112.0(5)
F2 C18 S1 111.2(4)
F3 C18 S1 109.4(4)
C2 N1 C6 122.7(5)
C2 N1 Ta1 119.1(4)
C6 N1 Ta1 118.0(4)
C1 O1 Ta1 123.0(4)
C7 O3 Ta1 123.7(4)
C19 O5 Ta1 143.3(4)
S1 O11 Ta1 138.7(2)
O13 S1 O12 117.5(4)
O13 S1 O11 113.4(3)
O12 S1 O11 112.5(3)
O13 S1 C18 105.6(3)
O12 S1 C18 104.1(3)
O11 S1 C18 101.6(3)
O5 Ta1 O3 92.41(17)
O5 Ta1 O1 91.39(19)
O3 Ta1 O1 144.57(16)
O5 Ta1 O11 158.78(17)
O3 Ta1 O11 81.93(15)
O1 Ta1 O11 81.93(16)
O5 Ta1 N1 80.77(17)
O3 Ta1 N1 73.14(16)
O1 Ta1 N1 72.76(16)
O11 Ta1 N1 78.01(15)
O5 Ta1 C9 122.8(2)
O3 Ta1 C9 83.56(18)
O1 Ta1 C9 122.80(18)
O11 Ta1 C9 77.05(18)
N1 Ta1 C9 147.87(19)
O5 Ta1 C8 88.6(2)
O3 Ta1 C8 80.57(18)
O1 Ta1 C8 134.75(17)
O11 Ta1 C8 110.43(19)
N1 Ta1 C8 151.06(19)
C9 Ta1 C8 34.4(2)
O5 Ta1 C10 127.1(2)
O3 Ta1 C10 115.66(18)
O1 Ta1 C10 89.24(18)
O11 Ta1 C10 73.17(18)
N1 Ta1 C10 147.9(2)
C9 Ta1 C10 33.8(2)
C8 Ta1 C10 56.5(2)
O5 Ta1 C11 94.9(2)
O3 Ta1 C11 135.28(19)
O1 Ta1 C11 79.31(19)
O11 Ta1 C11 103.51(19)
N1 Ta1 C11 151.6(2)
C9 Ta1 C11 55.8(2)
C8 Ta1 C11 55.7(2)
C10 Ta1 C11 33.7(2)
O5 Ta1 C12 73.04(18)
O3 Ta1 C12 110.15(19)
O1 Ta1 C12 104.64(19)
O11 Ta1 C12 128.11(17)
N1 Ta1 C12 153.67(19)
C9 Ta1 C12 55.8(2)
C8 Ta1 C12 33.2(2)
C10 Ta1 C12 55.9(2)
C11 Ta1 C12 33.4(2)

loop_
_geom_bond_atom_site_label_1
_geom_bond_atom_site_label_2
_geom_bond_distance
C1 O2 1.215(8)
C1 O1 1.314(7)
C1 C2 1.508(8)
C2 N1 1.322(7)
C2 C3 1.385(8)
C3 C4 1.386(9)
C4 C5 1.370(9)
C5 C6 1.385(8)
C6 N1 1.347(7)
C6 C7 1.496(8)
C7 O4 1.202(7)
C7 O3 1.326(7)
C8 C12 1.410(9)
C8 C9 1.442(9)
C8 C13 1.486(9)
C8 Ta1 2.443(6)
C9 C10 1.418(9)
C9 C14 1.504(8)
C9 Ta1 2.431(5)
C10 C11 1.423(9)
C10 C15 1.486(9)
C10 Ta1 2.447(5)
C11 C12 1.423(9)
C11 C16 1.501(9)
C11 Ta1 2.468(5)
C12 C17 1.488(9)
C12 Ta1 2.487(6)
C18 F1 1.312(8)
C18 F2 1.317(8)
C18 F3 1.327(8)
C18 S1 1.816(6)
C19 O5 1.406(8)
N1 Ta1 2.174(5)
O1 Ta1 2.048(4)
O3 Ta1 2.041(4)
O5 Ta1 1.905(5)
O11 S1 1.487(4)
O11 Ta1 2.163(4)
O12 S1 1.436(5)
O13 S1 1.400(5)
